data_1559184
loop_
_publ_author_name
'Kloster-Jensen, Else'
'Romming, Christian'

_publ_section_title
;
 Molecular Structure of [4](2,7)Benzo[d]troponophane
;
_journal_name_full 'Acta Chemica Scandinavica'
_journal_page_first 309
_journal_page_last 311
_journal_paper_doi 10.3891/acta.chem.scand.46-0309
_journal_volume 46
_journal_year 1992
_chemical_formula_sum 'C15 H10 O'
_chemical_formula_weight 206.24
_chemical_name_common
;
[4](2,7)Benzo[d]troponophane
;
_space_group_IT_number 14
_space_group_name_Hall '-P 2ybc'
_space_group_name_H-M_alt 'P 1 21/c 1'
_symmetry_cell_setting monoclinic
_symmetry_Int_Tables_number 14
_symmetry_space_group_name_Hall '-P 2ybc'
_symmetry_space_group_name_H-M 'P 1 21/c 1'
_cell_angle_alpha 90.
_cell_angle_beta 98.97(1)
_cell_angle_gamma 90.
_cell_formula_units_Z 4
_cell_length_a 9.003(1)
_cell_length_b 9.815(2)
_cell_length_c 12.771(1)
_cell_volume 1114.7(3)
_diffrn_ambient_temperature 123
_diffrn_radiation_probe x-ray
_diffrn_radiation_type MoK\a
_diffrn_radiation_wavelength 0.71069
_exptl_crystal_density_diffrn 1.229
_exptl_crystal_F_000 432
_refine_ls_goodness_of_fit_ref 1.54
_refine_ls_number_parameters 163
_refine_ls_number_reflns 3910
_refine_ls_R_factor_gt 0.038
_refine_ls_wR_factor_gt 0.037
_cod_data_source_file Acta-Chem-Scand-1992-46-309.cif
_cod_data_source_block 1
_cod_original_sg_symbol_H-M 'P 21/c'
_cod_database_code 1559184

loop_
_space_group_symop_id
_space_group_symop_operation_xyz
1 x,y,z
2 -x,1/2+y,1/2-z
3 -x,-y,-z
4 x,1/2-y,1/2+z

loop_
_atom_site_label
_atom_site_type_symbol
_atom_site_thermal_displace_type
_atom_site_fract_x
_atom_site_fract_y
_atom_site_fract_z
_atom_site_occupancy
_atom_site_U_iso_or_equiv
_atom_site_calc_flag
_atom_site_refinement_flags
_atom_site_disorder_assembly
_atom_site_disorder_group
O1 O Uiso 1.19632(7) 0.13931(7) 0.83394(5) 1.000 0.0202 . . . .
C1 C Uiso 1.12445(8) 0.22369(8) 0.87487(3) 1.000 0.0144 . . . .
C2 C Uiso 1.05988(9) 0.35079(8) 0.82489(6) 1.000 0.0175 . . . .
C3 C Uiso 0.90915(10) 0.36359(9) 0.80498(1) 1.000 0.0187 . . . .
C4 C Uiso 0.80169(8) 0.26436(8) 0.83491(6) 1.000 0.0151 . . . .
C5 C Uiso 0.82768(8) 0.18617(8) 0.92992(5) 1.000 0.0141 . . . .
C6 C Uiso 0.96343(9) 0.20056(8) 1.00959(6) 1.000 0.0158 . . . .
C7 C Uiso 1.10261(8) 0.22426(8) 0.98758(5) 1.000 0.0145 . . . .
C8 C Uiso 0.65848(9) 0.25719(9) 0.77165(7) 1.000 0.0204 . . . .
C9 C Uiso 0.54646(9) 0.17339(11) 0.79739(7) 1.000 0.0231 . . . .
C10 C Uiso 0.57285(10) 0.09481(10) 0.88970(7) 1.000 0.0228 . . . .
C11 C Uiso 0.71038(9) 0.10304(9) 0.95546(6) 1.000 0.0186 . . . .
C12 C Uiso 1.17480(12) 0.46235(10) 0.82351(8) 1.000 0.0252 . . . .
C15 C Uiso 1.23599(9) 0.28018(10) 1.06088(6) 1.000 0.0197 . . . .
C131 C Uiso 1.2042(2) 0.45568(18) 0.91598(15) 0.500 0.0219 . . . .
C132 C Uiso 1.2377(3) 0.4978(2) 0.94451(17) 0.500 0.0272 . . . .
C141 C Uiso 1.25828(19) 0.43399(17) 1.02676(13) 0.500 0.0186 . . . .
C142 C Uiso 1.3292(2) 0.3834(2) 1.00921(16) 0.500 0.0262 . . . .

loop_
_atom_type_symbol
_atom_type_description
_atom_type_scat_dispersion_real
_atom_type_scat_dispersion_imag
_atom_type_scat_source
C C 0.0033 0.0016 ' International Tables Vol C Tables 4.2.6.8 and 6.1.1.4'
O O 0.0106 0.0060 ' International Tables Vol C Tables 4.2.6.8 and 6.1.1.4'

loop_
_geom_angle_atom_site_label_1
_geom_angle_atom_site_label_2
_geom_angle_atom_site_label_3
_geom_angle
_geom_angle_site_symmetry_1
_geom_angle_site_symmetry_2
_geom_angle_site_symmetry_3
_geom_angle_publ_flag
O1 C1 C2 126.01(6) . . . yes
O1 C1 C7 125.38(7) . . . yes
C2 C1 C7 108.25(6) . . . no
C1 C2 C3 118.48(7) . . . no
C1 C2 C12 113.16(7) . . . no
C3 C2 C12 127.07(8) . . . no
C2 C3 C4 125.15(7) . . . no
C3 C4 C5 123.59(6) . . . no
C3 C4 C8 117.71(7) . . . no
C5 C4 C8 118.33(7) . . . no
C4 C5 C6 123.12(7) . . . no
C4 C5 C11 118.60(7) . . . no
C6 C5 C11 117.81(6) . . . no
C5 C6 C7 124.92(7) . . . no
C1 C7 C6 118.07(6) . . . no
C1 C7 C15 113.02(6) . . . no
C6 C7 C15 127.65(7) . . . no
C4 C8 C9 121.95(8) . . . no
C8 C9 C10 119.69(8) . . . no
C9 C10 C11 119.82(8) . . . no
C5 C11 C10 121.55(7) . . . no
C2 C12 C131 89.73(11) . . . no
C2 C12 C132 106.67(11) . . . no
C131 C12 C132 17.70(12) . . . no
C7 C15 C141 107.31(8) . . . no
C7 C15 C142 114.28(9) . . . no
C141 C15 C142 32.11(10) . . . no
C12 C131 C132 125.9(3) . . . no
C12 C131 C141 171.38(18) . . . no
C12 C131 C142 140.05(17) . . . no
C132 C131 C141 56.2(3) . . . no
C132 C131 C142 68.9(3) . . . no
C141 C131 C142 31.33(10) . . . no
C12 C132 C131 36.4(2) . . . no
C12 C132 C141 135.10(18) . . . no
C12 C132 C142 115.82(15) . . . no
C131 C132 C141 99.5(3) . . . no
C131 C132 C142 90.0(3) . . . no
C141 C132 C142 33.73(12) . . . no
C15 C141 C131 111.82(13) . . . no
C15 C141 C132 135.90(16) . . . no
C15 C141 C142 69.91(17) . . . no
C131 C141 C132 24.31(13) . . . no
C131 C141 C142 88.9(2) . . . no
C132 C141 C142 95.2(2) . . . no
C15 C142 C131 103.64(13) . . . no
C15 C142 C132 115.31(15) . . . no
C15 C142 C141 77.98(17) . . . no
C131 C142 C132 21.14(10) . . . no
C131 C142 C141 59.79(17) . . . no
C132 C142 C141 51.04(17) . . . no

loop_
_geom_bond_atom_site_label_1
_geom_bond_atom_site_label_2
_geom_bond_distance
_geom_bond_site_symmetry_1
_geom_bond_site_symmetry_2
_geom_bond_publ_flag
O1 C1 1.2179(10) . . yes
C1 C2 1.4785(11) . . no
C1 C7 1.4829(8) . . no
C2 C3 1.3470(12) . . no
C2 C12 1.5084(13) . . no
C3 C4 1.4649(12) . . no
C4 C5 1.4239(11) . . no
C4 C8 1.4125(12) . . no
C5 C6 1.4701(11) . . no
C5 C11 1.4124(12) . . no
C6 C7 1.3465(11) . . no
C7 C15 1.5063(11) . . no
C8 C9 1.3802(13) . . no
C9 C10 1.3978(13) . . no
C10 C11 1.3859(12) . . no
C12 C131 1.171(2) . . no
C12 C132 1.599(2) . . no
C15 C141 1.593(2) . . no
C15 C142 1.529(2) . . no
C131 C132 0.600(3) . . no
C131 C141 1.439(3) . . no
C131 C142 1.664(3) . . no
C132 C141 1.212(3) . . no
C132 C142 1.552(3) . . no
C141 C142 0.866(3) . . no

loop_
_geom_torsion_atom_site_label_1
_geom_torsion_atom_site_label_2
_geom_torsion_atom_site_label_3
_geom_torsion_atom_site_label_4
_geom_torsion
_geom_torsion_site_symmetry_1
_geom_torsion_site_symmetry_2
_geom_torsion_site_symmetry_3
_geom_torsion_site_symmetry_4
_geom_torsion_publ_flag
O1 C1 C2 C3 113.99(9) . . . . no
O1 C1 C2 C12 -78.06(10) . . . . no
C7 C1 C2 C3 -72.67(8) . . . . no
C7 C1 C2 C12 95.29(8) . . . . no
O1 C1 C7 C6 -112.36(9) . . . . no
O1 C1 C7 C15 79.46(10) . . . . no
C2 C1 C7 C6 74.25(9) . . . . no
C2 C1 C7 C15 -93.94(8) . . . . no
C1 C2 C3 C4 4.02(10) . . . . no
C12 C2 C3 C4 -162.07(8) . . . . no
C1 C2 C12 C131 -57.61(12) . . . . no
C1 C2 C12 C132 -62.80(12) . . . . no
C3 C2 C12 C131 109.10(12) . . . . no
C3 C2 C12 C132 103.91(12) . . . . no
C2 C3 C4 C5 35.23(11) . . . . no
C2 C3 C4 C8 -151.89(7) . . . . no
C3 C4 C5 C6 2.11(12) . . . . no
C3 C4 C5 C11 174.11(7) . . . . no
C8 C4 C5 C6 -170.72(7) . . . . no
C8 C4 C5 C11 1.27(11) . . . . no
C3 C4 C8 C9 -175.70(8) . . . . no
C5 C4 C8 C9 -2.44(13) . . . . no
C4 C5 C6 C7 -36.90(12) . . . . no
C11 C5 C6 C7 151.05(8) . . . . no
C4 C5 C11 C10 0.94(12) . . . . no
C6 C5 C11 C10 173.36(8) . . . . no
C5 C6 C7 C1 -5.82(12) . . . . no
C5 C6 C7 C15 160.42(8) . . . . no
C1 C7 C15 C141 61.46(10) . . . . no
C1 C7 C15 C142 27.84(12) . . . . no
C6 C7 C15 C141 -105.35(11) . . . . no
C6 C7 C15 C142 -138.98(11) . . . . no
C4 C8 C9 C10 1.35(14) . . . . no
C8 C9 C10 C11 0.93(14) . . . . no
C9 C10 C11 C5 -2.08(14) . . . . no
C2 C12 C131 C132 -163.5(4) . . . . no
C2 C12 C131 C142 96.7(2) . . . . no
C132 C12 C131 C142 -99.9(5) . . . . no
C2 C12 C132 C131 17.3(4) . . . . no
C2 C12 C132 C141 31.6(3) . . . . no
C2 C12 C132 C142 66.2(2) . . . . no
C131 C12 C132 C141 14.3(3) . . . . no
C131 C12 C132 C142 48.9(4) . . . . no
C7 C15 C141 C131 -27.99(15) . . . . no
C7 C15 C141 C132 -32.0(3) . . . . no
C7 C15 C141 C142 -108.27(18) . . . . no
C142 C15 C141 C131 80.3(2) . . . . no
C142 C15 C141 C132 76.3(3) . . . . no
C7 C15 C142 C131 29.52(15) . . . . no
C7 C15 C142 C132 48.28(18) . . . . no
C7 C15 C142 C141 84.00(18) . . . . no
C141 C15 C142 C131 -54.48(16) . . . . no
C141 C15 C142 C132 -35.72(16) . . . . no
C12 C131 C132 C141 -169.8(2) . . . . no
C12 C131 C132 C142 -137.3(3) . . . . no
C141 C131 C132 C12 169.8(2) . . . . no
C141 C131 C132 C142 32.51(15) . . . . no
C142 C131 C132 C12 137.3(3) . . . . no
C142 C131 C132 C141 -32.51(15) . . . . no
C132 C131 C141 C15 -173.2(4) . . . . no
C132 C131 C141 C142 -105.4(4) . . . . no
C142 C131 C141 C15 -67.80(18) . . . . no
C142 C131 C141 C132 105.4(4) . . . . no
C12 C131 C142 C15 -112.5(2) . . . . no
C12 C131 C142 C132 121.2(4) . . . . no
C12 C131 C142 C141 -179.6(3) . . . . no
C132 C131 C142 C15 126.3(3) . . . . no
C132 C131 C142 C141 59.2(3) . . . . no
C141 C131 C142 C15 67.09(18) . . . . no
C141 C131 C142 C132 -59.2(3) . . . . no
C12 C132 C141 C15 0.6(5) . . . . no
C12 C132 C141 C131 -8.6(2) . . . . no
C12 C132 C141 C142 66.9(3) . . . . no
C131 C132 C141 C15 9.1(5) . . . . no
C131 C132 C141 C142 75.5(4) . . . . no
C142 C132 C141 C15 -66.4(2) . . . . no
C142 C132 C141 C131 -75.5(4) . . . . no
C12 C132 C142 C15 -86.6(2) . . . . no
C12 C132 C142 C131 -26.5(2) . . . . no
C12 C132 C142 C141 -133.8(3) . . . . no
C131 C132 C142 C15 -60.0(3) . . . . no
C131 C132 C142 C141 -107.3(4) . . . . no
C141 C132 C142 C15 47.3(2) . . . . no
C141 C132 C142 C131 107.3(4) . . . . no
C15 C141 C142 C131 113.76(12) . . . . no
C15 C141 C142 C132 137.25(16) . . . . no
C131 C141 C142 C15 -113.76(12) . . . . no
C131 C141 C142 C132 23.49(14) . . . . no
C132 C141 C142 C15 -137.25(16) . . . . no
C132 C141 C142 C131 -23.49(14) . . . . no
